data_4130231
loop_
_publ_author_name
'Mfuh, Adelphe M.'
'Doyle, John D.'
'Chhetri, Bhuwan'
'Arman, Hadi D.'
'Larionov, Oleg V.'

_publ_section_title
;
 Scalable, Metal- and Additive-Free, Photoinduced Borylation of Haloarenes
 and Quaternary Arylammonium Salts.
;
_journal_issue 9
_journal_name_full 'Journal of the American Chemical Society'
_journal_page_first 2985
_journal_page_last 2988
_journal_paper_doi 10.1021/jacs.6b01376
_journal_volume 138
_journal_year 2016
_chemical_formula_moiety 'C7 H6 B N O2, 2(H2 O)'
_chemical_formula_sum 'C7 H10 B N O4'
_chemical_formula_weight 182.97
_space_group_crystal_system triclinic
_space_group_IT_number 2
_space_group_name_Hall '-P 1'
_space_group_name_H-M_alt 'P -1'
_atom_sites_solution_hydrogens mixed
_atom_sites_solution_primary direct
_audit_creation_date 2015-11-09
_audit_creation_method
;
Olex2 1.2
(compiled 2015.01.26 svn.r3150 for OlexSys, GUI svn.r4998)
;
_cell_angle_alpha 93.315(7)
_cell_angle_beta 91.465(6)
_cell_angle_gamma 94.628(7)
_cell_formula_units_Z 2
_cell_length_a 3.7693(4)
_cell_length_b 8.5103(11)
_cell_length_c 14.0577(17)
_cell_measurement_reflns_used 2179
_cell_measurement_temperature 98
_cell_measurement_theta_max 27.5
_cell_measurement_theta_min 3.7
_cell_volume 448.51(9)
_computing_cell_refinement
;
CrystalClear-SM Auto 2.0 r15 (Rigaku, 2011)
;
_computing_data_collection
;
CrystalClear-SM Auto 2.0 r15 (Rigaku, 2011)
;
_computing_data_reduction
;
CrystalClear-SM Auto 2.0 r15 (Rigaku, 2011)
;
_computing_molecular_graphics 'Olex2 (Dolomanov et al., 2009)'
_computing_publication_material 'Olex2 (Dolomanov et al., 2009)'
_computing_structure_refinement 'ShelXL (Sheldrick, 2008)'
_computing_structure_solution 'ShelXT (Sheldrick, 2015)'
_diffrn_ambient_temperature 98
_diffrn_detector CCD
_diffrn_detector_area_resol_mean 28.5714
_diffrn_measured_fraction_theta_full 0.984
_diffrn_measured_fraction_theta_max 0.984
_diffrn_measurement_details
;
scan:
	Number of images: 246
	           Slice: -68.0000 - 55.0000
	     Image width: 0.5000
	        Exp time: 45.0000
	   Rotation axis: Omega
	           Omega: 0.0000
	           Kappa: 70.0000
	             Phi: 90.0000
	             XTD: 35.0000
	          2theta: -35.0000
scan:
	Number of images: 126
	           Slice: -61.0000 - 2.0000
	     Image width: 0.5000
	        Exp time: 45.0000
	   Rotation axis: Omega
	           Omega: 0.0000
	           Kappa: 70.0000
	             Phi: 270.0000
	             XTD: 35.0000
	          2theta: -35.0000
scan:
	Number of images: 120
	           Slice: -80.0000 - -20.0000
	     Image width: 0.5000
	        Exp time: 45.0000
	   Rotation axis: Omega
	           Omega: 0.0000
	           Kappa: 0.0000
	             Phi: 270.0000
	             XTD: 35.0000
	          2theta: -35.0000
scan:
	Number of images: 80
	           Slice: -67.0000 - -27.0000
	     Image width: 0.5000
	        Exp time: 45.0000
	   Rotation axis: Omega
	           Omega: 0.0000
	           Kappa: 70.0000
	             Phi: 0.0000
	             XTD: 35.0000
	          2theta: -35.0000
scan:
	Number of images: 60
	           Slice: -115.0000 - -85.0000
	     Image width: 0.5000
	        Exp time: 45.0000
	   Rotation axis: Omega
	           Omega: 0.0000
	           Kappa: 0.0000
	             Phi: 180.0000
	             XTD: 35.0000
	          2theta: -35.0000
;
_diffrn_measurement_device
;
AFC12 (Right): Kappa 3 circle
;
_diffrn_measurement_device_type
;
Rigaku Saturn724 (2x2 bin mode)
;
_diffrn_measurement_method 'profile data from \w-scans'
_diffrn_measurement_specimen_support Fiber
_diffrn_orient_matrix_type d*Trek
_diffrn_orient_matrix_UB_11 0.261753
_diffrn_orient_matrix_UB_12 0.011899
_diffrn_orient_matrix_UB_13 0.022866
_diffrn_orient_matrix_UB_21 0.008391
_diffrn_orient_matrix_UB_22 0.110285
_diffrn_orient_matrix_UB_23 -0.040007
_diffrn_orient_matrix_UB_31 -0.004513
_diffrn_orient_matrix_UB_32 0.028322
_diffrn_orient_matrix_UB_33 0.064912
_diffrn_radiation_monochromator 'Graphite Monochromator'
_diffrn_radiation_type MoK\a
_diffrn_radiation_wavelength 0.71075
_diffrn_reflns_av_R_equivalents 0.0256
_diffrn_reflns_av_unetI/netI 0.0447
_diffrn_reflns_Laue_measured_fraction_full 0.984
_diffrn_reflns_Laue_measured_fraction_max 0.984
_diffrn_reflns_limit_h_max 3
_diffrn_reflns_limit_h_min -4
_diffrn_reflns_limit_k_max 10
_diffrn_reflns_limit_k_min -10
_diffrn_reflns_limit_l_max 16
_diffrn_reflns_limit_l_min -16
_diffrn_reflns_number 2549
_diffrn_reflns_point_group_measured_fraction_full 0.984
_diffrn_reflns_point_group_measured_fraction_max 0.984
_diffrn_reflns_theta_full 25.041
_diffrn_reflns_theta_max 25.041
_diffrn_reflns_theta_min 3.659
_diffrn_source 'Sealed Tube'
_diffrn_source_current 40.0
_diffrn_source_power 2.0
_diffrn_source_voltage 50.0
_exptl_absorpt_coefficient_mu 0.108
_exptl_absorpt_correction_T_max 1.000
_exptl_absorpt_correction_T_min 0.439
_exptl_absorpt_correction_type multi-scan
_exptl_absorpt_process_details 'ABSCOR (Higashi, 1995)'
_exptl_crystal_colour 'clear colourless'
_exptl_crystal_colour_lustre clear
_exptl_crystal_colour_primary colourless
_exptl_crystal_density_diffrn 1.355
_exptl_crystal_description needle
_exptl_crystal_F_000 192
_exptl_crystal_size_max 0.5
_exptl_crystal_size_mid 0.15
_exptl_crystal_size_min 0.1
_refine_diff_density_max 0.490
_refine_diff_density_min -0.381
_refine_diff_density_rms 0.057
_refine_ls_extinction_method none
_refine_ls_goodness_of_fit_ref 1.008
_refine_ls_hydrogen_treatment constr
_refine_ls_matrix_type full
_refine_ls_number_parameters 136
_refine_ls_number_reflns 1573
_refine_ls_number_restraints 2
_refine_ls_restrained_S_all 1.008
_refine_ls_R_factor_all 0.0861
_refine_ls_R_factor_gt 0.0663
_refine_ls_shift/su_max 0.000
_refine_ls_shift/su_mean 0.000
_refine_ls_structure_factor_coef Fsqd
_refine_ls_weighting_details 'w=1/[\s^2^(Fo^2^)+(0.0200P)^2^+0.8500P] where P=(Fo^2^+2Fc^2^)/3'
_refine_ls_weighting_scheme calc
_refine_ls_wR_factor_gt 0.1328
_refine_ls_wR_factor_ref 0.1436
_reflns_Friedel_coverage 0.000
_reflns_number_gt 1198
_reflns_number_total 1573
_reflns_threshold_expression 'I > 2\s(I)'
_cod_data_source_file ja6b01376_si_002.cif
_cod_data_source_block cd1377a
_cod_database_code 4130231
_shelx_space_group_comment
;
The symmetry employed for this shelxl refinement is uniquely defined
by the following loop, which should always be used as a source of
symmetry information in preference to the above space-group names.
They are only intended as comments.
;
_shelx_estimated_absorpt_t_max 0.989
_shelx_estimated_absorpt_t_min 0.948
_olex2_refinement_description
;
1. Fixed Uiso
 At 1.2 times of:
  All C(H) groups
 At 1.5 times of:
  All O(H) groups, All O(H,H) groups, All O(H,H,H,H,H) groups
2. Restrained distances
 H3B-O3
 0.8 with sigma of 0.02
 H3B-O4A
 1.8 with sigma of 0.02
3. Others
 Fixed Sof: O4B(0.5) H4BA(0.5) H4BB(0.5) O4A(0.5) H4AA(0.5) H4AB(0.5)
4.a Free rotating group:
 O3(H3A), O4B(H4BA,H4BB), O4A(H1,H2,H3B,H4AA,H4AB)
4.b Aromatic/amide H refined with riding coordinates:
 C5(H5), C3(H3), C2(H2A), C6(H6)
;
_shelx_shelxl_version_number 2014/7
_olex2_exptl_crystal_mounting_method 'glass fiber'
_olex2_submission_special_instructions 'No special instructions were received'

loop_
_space_group_symop_operation_xyz
'x, y, z'
'-x, -y, -z'

loop_
_atom_site_label
_atom_site_type_symbol
_atom_site_fract_x
_atom_site_fract_y
_atom_site_fract_z
_atom_site_U_iso_or_equiv
_atom_site_adp_type
_atom_site_occupancy
_atom_site_site_symmetry_order
_atom_site_calc_flag
_atom_site_refinement_flags_posn
_atom_site_refinement_flags_occupancy
_atom_site_disorder_assembly
_atom_site_disorder_group
O2 O 0.8942(8) 0.5811(3) 0.89159(14) 0.0521(7) Uani 1 1 d . . . .
O1 O 0.8186(9) 0.3240(3) 0.93324(15) 0.0586(8) Uani 1 1 d . . . .
N1 N 0.0731(7) 0.1859(3) 0.41794(16) 0.0348(6) Uani 1 1 d . . . .
C5 C 0.4631(7) 0.1648(3) 0.64496(18) 0.0259(6) Uani 1 1 d . . . .
H5 H 0.4530 0.0586 0.6246 0.031 Uiso 1 1 calc R . . .
C4 C 0.3387(7) 0.2742(3) 0.58559(18) 0.0236(6) Uani 1 1 d . . . .
C3 C 0.3564(7) 0.4337(3) 0.61516(18) 0.0246(6) Uani 1 1 d . . . .
H3 H 0.2739 0.5069 0.5751 0.029 Uiso 1 1 calc R . . .
C2 C 0.4980(7) 0.4818(3) 0.70464(18) 0.0246(6) Uani 1 1 d . . . .
H2A H 0.5092 0.5882 0.7246 0.030 Uiso 1 1 calc R . . .
C1 C 0.6248(7) 0.3741(3) 0.76581(18) 0.0231(6) Uani 1 1 d . . . .
C6 C 0.6020(7) 0.2148(3) 0.73444(18) 0.0255(6) Uani 1 1 d . . . .
H6 H 0.6819 0.1410 0.7745 0.031 Uiso 1 1 calc R . . .
C7 C 0.1903(7) 0.2239(3) 0.49225(19) 0.0268(6) Uani 1 1 d . . . .
B1 B 0.7855(8) 0.4293(4) 0.8678(2) 0.0252(7) Uani 1 1 d . . . .
O3 O 1.0940(12) 0.8297(4) 0.78851(19) 0.0939(13) Uani 1 1 d D . . .
H3A H 1.0261 0.8381 0.7311 0.141 Uiso 1 1 d G . . .
O4B O 1.409(3) 1.0291(8) 0.9422(4) 0.093(3) Uani 0.5 1 d . P A 1
H4BA H 1.3477 1.0174 0.9993 0.139 Uiso 0.5 1 d G P A 1
H4BB H 1.4677 1.1261 0.9350 0.139 Uiso 0.5 1 d G P A 1
O4A O 1.085(3) 1.0336(7) 0.9277(4) 0.100(3) Uani 0.5 1 d D P B 2
H1 H 0.9101 0.3431 0.9829 0.150 Uiso 1 1 d G . . .
H2 H 0.9338 0.6583 0.8539 0.150 Uiso 1 1 d G . . .
H3B H 1.0819 0.9036 0.8247 0.150 Uiso 1 1 d DG . . .
H4AA H 1.0576 1.1298 0.9185 0.150 Uiso 0.5 1 d G P B 2
H4AB H 1.1411 1.0246 0.9859 0.150 Uiso 0.5 1 d G P B 2

loop_
_atom_site_aniso_label
_atom_site_aniso_U_11
_atom_site_aniso_U_22
_atom_site_aniso_U_33
_atom_site_aniso_U_23
_atom_site_aniso_U_13
_atom_site_aniso_U_12
O2 0.098(2) 0.0264(12) 0.0277(11) -0.0027(9) -0.0063(12) -0.0176(12)
O1 0.118(2) 0.0322(13) 0.0251(11) -0.0023(10) -0.0186(13) 0.0113(13)
N1 0.0430(15) 0.0328(15) 0.0271(13) -0.0025(11) -0.0064(11) -0.0017(11)
C5 0.0283(14) 0.0208(14) 0.0277(14) -0.0047(11) -0.0004(11) 0.0007(11)
C4 0.0218(13) 0.0269(15) 0.0211(12) -0.0043(11) 0.0000(10) -0.0006(11)
C3 0.0243(13) 0.0247(15) 0.0247(13) 0.0011(11) -0.0002(10) 0.0025(11)
C2 0.0267(14) 0.0211(14) 0.0255(13) -0.0043(11) -0.0009(11) 0.0027(11)
C1 0.0211(13) 0.0245(14) 0.0224(13) -0.0029(11) -0.0007(10) -0.0026(11)
C6 0.0297(14) 0.0224(14) 0.0242(13) 0.0013(11) 0.0000(11) 0.0013(11)
C7 0.0266(14) 0.0236(15) 0.0293(15) -0.0008(12) 0.0017(12) -0.0019(11)
B1 0.0280(16) 0.0260(16) 0.0206(14) -0.0020(12) 0.0014(12) -0.0006(13)
O3 0.172(4) 0.066(2) 0.0393(15) 0.0126(14) -0.023(2) -0.018(2)
O4B 0.197(9) 0.041(4) 0.039(3) 0.000(3) -0.003(5) 0.001(5)
O4A 0.222(10) 0.034(3) 0.042(3) -0.005(3) -0.014(5) 0.003(5)

loop_
_atom_type_symbol
_atom_type_description
_atom_type_scat_dispersion_real
_atom_type_scat_dispersion_imag
_atom_type_scat_source
C C 0.0033 0.0016 'International Tables Vol C Tables 4.2.6.8 and 6.1.1.4'
H H 0.0000 0.0000 'International Tables Vol C Tables 4.2.6.8 and 6.1.1.4'
B B 0.0013 0.0007 'International Tables Vol C Tables 4.2.6.8 and 6.1.1.4'
N N 0.0061 0.0033 'International Tables Vol C Tables 4.2.6.8 and 6.1.1.4'
O O 0.0106 0.0060 'International Tables Vol C Tables 4.2.6.8 and 6.1.1.4'

loop_
_geom_angle_atom_site_label_1
_geom_angle_atom_site_label_2
_geom_angle_atom_site_label_3
_geom_angle
B1 O2 H2 128.3
B1 O1 H1 124.3
C4 C5 H5 120.2
C6 C5 H5 120.2
C6 C5 C4 119.6(2)
C5 C4 C3 120.5(2)
C5 C4 C7 120.2(2)
C3 C4 C7 119.2(2)
C4 C3 H3 120.4
C2 C3 C4 119.2(2)
C2 C3 H3 120.4
C3 C2 H2A 119.3
C3 C2 C1 121.5(2)
C1 C2 H2A 119.3
C2 C1 C6 118.1(2)
C2 C1 B1 121.3(2)
C6 C1 B1 120.5(2)
C5 C6 C1 121.1(2)
C5 C6 H6 119.4
C1 C6 H6 119.4
N1 C7 C4 179.1(3)
O2 B1 C1 121.9(3)
O1 B1 O2 118.2(2)
O1 B1 C1 119.9(3)
H3A O3 H3B 117.6
H4BA O4B H4BB 109.5
H4AA O4A H4AB 109.5

loop_
_geom_bond_atom_site_label_1
_geom_bond_atom_site_label_2
_geom_bond_distance
O2 B1 1.344(4)
O2 H2 0.8736
O1 B1 1.331(4)
O1 H1 0.7735
N1 C7 1.142(3)
C5 H5 0.9300
C5 C4 1.387(4)
C5 C6 1.380(4)
C4 C3 1.392(4)
C4 C7 1.441(4)
C3 H3 0.9300
C3 C2 1.380(3)
C2 H2A 0.9300
C2 C1 1.395(4)
C1 C6 1.397(4)
C1 B1 1.574(4)
C6 H6 0.9300
O3 H3A 0.8499
O3 H3B 0.7907
O4B H4BA 0.8499
O4B H4BB 0.8498
O4A H4AA 0.8500
O4A H4AB 0.8500

loop_
_geom_torsion_atom_site_label_1
_geom_torsion_atom_site_label_2
_geom_torsion_atom_site_label_3
_geom_torsion_atom_site_label_4
_geom_torsion
C5 C4 C3 C2 -0.3(4)
C4 C5 C6 C1 -1.0(4)
C4 C3 C2 C1 0.2(4)
C3 C2 C1 C6 -0.6(4)
C3 C2 C1 B1 -179.9(3)
C2 C1 C6 C5 0.9(4)
C2 C1 B1 O2 -17.8(4)
C2 C1 B1 O1 162.6(3)
C6 C5 C4 C3 0.7(4)
C6 C5 C4 C7 -179.5(3)
C6 C1 B1 O2 162.9(3)
C6 C1 B1 O1 -16.7(4)
C7 C4 C3 C2 179.9(2)
B1 C1 C6 C5 -179.7(3)
